data_7005257
loop_
_publ_author_name
'Ramaswamy Murugavel'
'Ramasamy Pothiraja'
'Nayanmoni Gogoi'
'Rodolphe Cl\'erac'
'Lollita Lecren'
'Ray J. Butcher'
'Munirathinam Nethaji'

_publ_section_title
;
 Synthesis, magnetic behaviour, and X-ray structures of dinuclear
 copper complexes with multiple bridges. Efficient and selective
 catalysts for polymerization of 2,6-dimethylphenol
;
_journal_issue 23
_journal_name_full 'Dalton Transactions'
_journal_page_first 2405
_journal_paper_doi 10.1039/b618559b
_journal_year 2007
_chemical_formula_moiety 'C50 H60 Cu2 N8 O6 P2, 2(C12 H10 O2 P)'
_chemical_formula_sum 'C74 H80 Cu2 N8 O10 P4'
_chemical_formula_weight 1492.42
_chemical_melting_point 197.0(10)
_chemical_name_common Copper-alkoxide-phosphinate
_chemical_name_systematic
;
?
;
_space_group_IT_number 2
_symmetry_cell_setting triclinic
_symmetry_space_group_name_Hall '-P 1'
_symmetry_space_group_name_H-M 'P -1'
_atom_sites_solution_hydrogens geom
_atom_sites_solution_primary direct
_atom_sites_solution_secondary difmap
_audit_creation_method SHELXL-97
_cell_angle_alpha 71.321(3)
_cell_angle_beta 61.987(2)
_cell_angle_gamma 69.552(3)
_cell_formula_units_Z 1
_cell_length_a 13.206(2)
_cell_length_b 13.439(2)
_cell_length_c 13.497(2)
_cell_measurement_reflns_used 0
_cell_measurement_temperature 103(2)
_cell_measurement_theta_max 0
_cell_measurement_theta_min 0
_cell_volume 1945.9(5)
_computing_molecular_graphics 'Ortep-3 for Windows (Farrugia, 1997)'
_computing_publication_material 'WinGX publication routines (Farrugia, 1999)'
_computing_structure_refinement 'SHELXL-97 (Sheldrick, 1997)'
_computing_structure_solution 'SHELXS-97 (Sheldrick, 1997)'
_diffrn_ambient_temperature 103(2)
_diffrn_measured_fraction_theta_full 0.924
_diffrn_measured_fraction_theta_max 0.924
_diffrn_radiation_monochromator graphite
_diffrn_radiation_source 'fine-focus sealed tube'
_diffrn_radiation_type MoK\a
_diffrn_radiation_wavelength 0.71073
_diffrn_reflns_av_R_equivalents 0.0430
_diffrn_reflns_av_sigmaI/netI 0.0516
_diffrn_reflns_limit_h_max 15
_diffrn_reflns_limit_h_min -17
_diffrn_reflns_limit_k_max 15
_diffrn_reflns_limit_k_min -17
_diffrn_reflns_limit_l_max 17
_diffrn_reflns_limit_l_min -15
_diffrn_reflns_number 15003
_diffrn_reflns_theta_full 28.41
_diffrn_reflns_theta_max 28.41
_diffrn_reflns_theta_min 1.65
_exptl_absorpt_coefficient_mu 0.688
_exptl_crystal_colour 'deep blue'
_exptl_crystal_density_diffrn 1.274
_exptl_crystal_density_method 'not measured'
_exptl_crystal_description plate
_exptl_crystal_F_000 778
_exptl_crystal_size_max 0.56
_exptl_crystal_size_mid 0.5
_exptl_crystal_size_min 0.12
_refine_diff_density_max 0.886
_refine_diff_density_min -0.821
_refine_diff_density_rms 0.094
_refine_ls_extinction_method none
_refine_ls_goodness_of_fit_ref 1.005
_refine_ls_hydrogen_treatment mixed
_refine_ls_matrix_type full
_refine_ls_number_parameters 448
_refine_ls_number_reflns 9035
_refine_ls_number_restraints 0
_refine_ls_restrained_S_all 1.005
_refine_ls_R_factor_all 0.0605
_refine_ls_R_factor_gt 0.0476
_refine_ls_shift/su_max 0.002
_refine_ls_shift/su_mean 0.000
_refine_ls_structure_factor_coef Fsqd
_refine_ls_weighting_details 'calc w=1/[\s^2^(Fo^2^)+(0.0870P)^2^+0.0000P] where P=(Fo^2^+2Fc^2^)/3'
_refine_ls_weighting_scheme calc
_refine_ls_wR_factor_gt 0.1249
_refine_ls_wR_factor_ref 0.1306
_reflns_number_gt 7246
_reflns_number_total 9035
_reflns_threshold_expression >2sigma(I)
_cod_data_source_file b618559b.txt
_cod_data_source_block rp243ms(Compound2)
_cod_depositor_comments
;
The following automatic conversions were performed:
'_symmetry_cell_setting' value 'Triclinic' changed to 'triclinic'
according to '/home/saulius/struct/CIF-dictionaries/cif_core.dic'
dictionary named 'cif_core.dic' version 2.4.1 from 2010-06-29.

Automatic conversion script
Id: cif_fix_enum 1527 2010-12-29 10:47:43Z saulius 

The following automatic conversions were performed:

'_chemical_melting_point' value '196-198' was changed to '197.0(10)'
- the average value was taken and precision was estimated.

Automatic conversion script
Id: cif_fix_values 1646 2011-03-28 12:23:43Z adriana 
;
_cod_original_cell_volume 1945.8(5)
_cod_original_sg_symbol_H-M P-1
_cod_database_code 7005257

loop_
_symmetry_equiv_pos_as_xyz
'x, y, z'
'-x, -y, -z'

loop_
_atom_site_label
_atom_site_type_symbol
_atom_site_fract_x
_atom_site_fract_y
_atom_site_fract_z
_atom_site_U_iso_or_equiv
_atom_site_adp_type
_atom_site_occupancy
_atom_site_symmetry_multiplicity
_atom_site_calc_flag
_atom_site_refinement_flags
_atom_site_disorder_assembly
_atom_site_disorder_group
Cu Cu 0.60653(2) 0.55084(2) 0.42940(2) 0.01334(9) Uani 1 1 d . . .
P1 P 0.76869(5) 0.28530(5) 0.42202(5) 0.01493(13) Uani 1 1 d . . .
P2 P 0.68397(5) 0.17166(5) 0.17285(5) 0.01833(14) Uani 1 1 d . . .
O1 O 0.47828(13) 0.52003(13) 0.41715(12) 0.0152(3) Uani 1 1 d . . .
O2 O 0.75122(14) 0.40233(13) 0.36639(13) 0.0179(3) Uani 1 1 d . . .
O3 O 0.68176(15) 0.22388(14) 0.43338(15) 0.0217(4) Uani 1 1 d . . .
H3 H 0.6827 0.2309 0.3688 0.104(19) Uiso 1 1 calc R . .
O4 O 0.68622(18) 0.23093(16) 0.05631(15) 0.0322(4) Uani 1 1 d . . .
O5 O 0.69765(15) 0.23368(14) 0.24114(15) 0.0245(4) Uani 1 1 d . . .
N1 N 0.63122(16) 0.65263(16) 0.28016(15) 0.0166(4) Uani 1 1 d . . .
N2 N 0.62388(17) 0.62408(16) 0.19442(15) 0.0163(4) Uani 1 1 d . . .
N3 N 0.28817(17) 0.41637(16) 0.52255(16) 0.0172(4) Uani 1 1 d . . .
N4 N 0.32427(17) 0.40586(16) 0.41162(16) 0.0173(4) Uani 1 1 d . . .
C1 C 0.6445(2) 0.8182(2) 0.3152(2) 0.0227(5) Uani 1 1 d . . .
H1A H 0.6054 0.8945 0.2985 0.034 Uiso 1 1 calc R . .
H1B H 0.7268 0.8121 0.2987 0.034 Uiso 1 1 calc R . .
H1C H 0.6036 0.7883 0.3960 0.034 Uiso 1 1 calc R . .
C2 C 0.6409(2) 0.75634(19) 0.24202(19) 0.0178(4) Uani 1 1 d . . .
C3 C 0.6418(2) 0.7929(2) 0.1316(2) 0.0232(5) Uani 1 1 d . . .
H3A H 0.6491 0.8621 0.0850 0.028 Uiso 1 1 calc R . .
C4 C 0.6297(2) 0.7072(2) 0.10415(19) 0.0218(5) Uani 1 1 d . . .
C5 C 0.6221(3) 0.6994(3) -0.0010(2) 0.0321(6) Uani 1 1 d . . .
H5A H 0.6798 0.6350 -0.0301 0.048 Uiso 1 1 calc R . .
H5B H 0.6392 0.7640 -0.0597 0.048 Uiso 1 1 calc R . .
H5C H 0.5425 0.6941 0.0185 0.048 Uiso 1 1 calc R . .
C6 C 0.5963(2) 0.52010(19) 0.21512(18) 0.0164(4) Uani 1 1 d . . .
H6A H 0.6580 0.4599 0.2334 0.020 Uiso 1 1 calc R . .
H6B H 0.5958 0.5117 0.1451 0.020 Uiso 1 1 calc R . .
C7 C 0.47512(19) 0.51498(18) 0.31470(18) 0.0155(4) Uani 1 1 d . . .
H7A H 0.4135 0.5777 0.2974 0.019 Uiso 1 1 calc R . .
C8 C 0.4452(2) 0.40882(19) 0.32885(19) 0.0178(4) Uani 1 1 d . . .
H8A H 0.4552 0.4012 0.2540 0.021 Uiso 1 1 calc R . .
H8B H 0.5009 0.3469 0.3544 0.021 Uiso 1 1 calc R . .
C9 C 0.2501(2) 0.3743(2) 0.2853(2) 0.0302(6) Uani 1 1 d . . .
H9A H 0.3156 0.3118 0.2618 0.045 Uiso 1 1 calc R . .
H9B H 0.2670 0.4390 0.2267 0.045 Uiso 1 1 calc R . .
H9C H 0.1772 0.3616 0.2947 0.045 Uiso 1 1 calc R . .
C10 C 0.2357(2) 0.39060(19) 0.3971(2) 0.0205(5) Uani 1 1 d . . .
C11 C 0.1384(2) 0.3930(2) 0.5014(2) 0.0232(5) Uani 1 1 d . . .
H11A H 0.0629 0.3851 0.5183 0.028 Uiso 1 1 calc R . .
C12 C 0.1741(2) 0.4095(2) 0.5769(2) 0.0204(5) Uani 1 1 d . . .
C13 C 0.1023(2) 0.4194(2) 0.7003(2) 0.0264(5) Uani 1 1 d . . .
H13A H 0.1163 0.4795 0.7146 0.040 Uiso 1 1 calc R . .
H13B H 0.1255 0.3521 0.7491 0.040 Uiso 1 1 calc R . .
H13C H 0.0183 0.4331 0.7177 0.040 Uiso 1 1 calc R . .
C1A C 0.91668(19) 0.2132(2) 0.33955(19) 0.0181(5) Uani 1 1 d . . .
C2A C 0.9843(2) 0.2654(2) 0.2332(2) 0.0288(6) Uani 1 1 d . . .
H2AA H 0.9565 0.3402 0.2076 0.035 Uiso 1 1 calc R . .
C3A C 1.0940(2) 0.2076(3) 0.1632(2) 0.0392(7) Uani 1 1 d . . .
H3AA H 1.1399 0.2431 0.0904 0.047 Uiso 1 1 calc R . .
C4A C 1.1343(2) 0.0991(3) 0.2012(2) 0.0354(7) Uani 1 1 d . . .
H4AA H 1.2074 0.0600 0.1532 0.042 Uiso 1 1 calc R . .
C5A C 1.0699(2) 0.0463(2) 0.3082(3) 0.0310(6) Uani 1 1 d . . .
H5AA H 1.0993 -0.0279 0.3341 0.037 Uiso 1 1 calc R . .
C6A C 0.9602(2) 0.1039(2) 0.3783(2) 0.0248(5) Uani 1 1 d . . .
H6AA H 0.9158 0.0685 0.4519 0.030 Uiso 1 1 calc R . .
C1B C 0.75711(19) 0.26329(18) 0.56673(19) 0.0173(4) Uani 1 1 d . . .
C2B C 0.8257(2) 0.3105(2) 0.5845(2) 0.0214(5) Uani 1 1 d . . .
H2BA H 0.8773 0.3511 0.5216 0.026 Uiso 1 1 calc R . .
C3B C 0.8179(2) 0.2976(2) 0.6952(2) 0.0256(5) Uani 1 1 d . . .
H3BA H 0.8627 0.3309 0.7075 0.031 Uiso 1 1 calc R . .
C4B C 0.7440(2) 0.2356(2) 0.7872(2) 0.0261(5) Uani 1 1 d . . .
H4BA H 0.7404 0.2251 0.8618 0.031 Uiso 1 1 calc R . .
C5B C 0.6754(2) 0.1891(2) 0.7697(2) 0.0241(5) Uani 1 1 d . . .
H5BA H 0.6243 0.1481 0.8326 0.029 Uiso 1 1 calc R . .
C6B C 0.6820(2) 0.20281(19) 0.65937(19) 0.0197(5) Uani 1 1 d . . .
H6BA H 0.6354 0.1710 0.6477 0.024 Uiso 1 1 calc R . .
C1C C 0.5454(2) 0.12884(19) 0.2570(2) 0.0195(5) Uani 1 1 d . . .
C2C C 0.4883(2) 0.1221(2) 0.3758(2) 0.0246(5) Uani 1 1 d . . .
H2CA H 0.5217 0.1409 0.4143 0.030 Uiso 1 1 calc R . .
C3C C 0.3823(2) 0.0877(2) 0.4388(3) 0.0343(6) Uani 1 1 d . . .
H3CA H 0.3438 0.0840 0.5191 0.041 Uiso 1 1 calc R . .
C4C C 0.3343(2) 0.0591(2) 0.3827(3) 0.0380(7) Uani 1 1 d . . .
H4CA H 0.2627 0.0359 0.4248 0.046 Uiso 1 1 calc R . .
C5C C 0.3909(3) 0.0644(2) 0.2646(3) 0.0357(7) Uani 1 1 d . . .
H5CA H 0.3580 0.0441 0.2268 0.043 Uiso 1 1 calc R . .
C6C C 0.4952(2) 0.0993(2) 0.2020(2) 0.0279(6) Uani 1 1 d . . .
H6CA H 0.5328 0.1032 0.1216 0.034 Uiso 1 1 calc R . .
C1D C 0.7978(2) 0.0461(2) 0.1594(2) 0.0199(5) Uani 1 1 d . . .
C2D C 0.8480(2) 0.0004(2) 0.2400(2) 0.0249(5) Uani 1 1 d . . .
H2DA H 0.8229 0.0357 0.3013 0.030 Uiso 1 1 calc R . .
C3D C 0.9347(2) -0.0969(2) 0.2312(3) 0.0310(6) Uani 1 1 d . . .
H3DA H 0.9683 -0.1271 0.2862 0.037 Uiso 1 1 calc R . .
C4D C 0.9717(2) -0.1493(2) 0.1416(3) 0.0323(6) Uani 1 1 d . . .
H4DA H 1.0305 -0.2154 0.1355 0.039 Uiso 1 1 calc R . .
C5D C 0.9222(2) -0.1046(2) 0.0607(2) 0.0302(6) Uani 1 1 d . . .
H5DA H 0.9474 -0.1403 -0.0003 0.036 Uiso 1 1 calc R . .
C6D C 0.8357(2) -0.0076(2) 0.0695(2) 0.0245(5) Uani 1 1 d . . .
H6DA H 0.8022 0.0224 0.0144 0.029 Uiso 1 1 calc R . .

loop_
_atom_site_aniso_label
_atom_site_aniso_U_11
_atom_site_aniso_U_22
_atom_site_aniso_U_33
_atom_site_aniso_U_23
_atom_site_aniso_U_13
_atom_site_aniso_U_12
Cu 0.01681(15) 0.01306(15) 0.01161(14) -0.00188(10) -0.00581(10) -0.00551(10)
P1 0.0148(3) 0.0136(3) 0.0162(3) -0.0045(2) -0.0056(2) -0.0026(2)
P2 0.0233(3) 0.0174(3) 0.0158(3) -0.0034(2) -0.0078(2) -0.0065(2)
O1 0.0191(8) 0.0180(8) 0.0101(7) -0.0032(6) -0.0056(6) -0.0061(6)
O2 0.0199(8) 0.0143(8) 0.0188(8) -0.0042(6) -0.0079(6) -0.0022(6)
O3 0.0206(8) 0.0223(9) 0.0249(9) -0.0053(7) -0.0090(7) -0.0076(7)
O4 0.0433(11) 0.0304(11) 0.0199(9) 0.0010(8) -0.0131(8) -0.0100(9)
O5 0.0284(9) 0.0220(9) 0.0284(9) -0.0092(7) -0.0119(8) -0.0073(7)
N1 0.0181(9) 0.0198(10) 0.0117(8) -0.0045(7) -0.0058(7) -0.0033(8)
N2 0.0205(9) 0.0161(10) 0.0134(9) -0.0035(7) -0.0065(7) -0.0053(7)
N3 0.0211(9) 0.0155(10) 0.0170(9) -0.0036(7) -0.0084(8) -0.0052(8)
N4 0.0219(9) 0.0156(10) 0.0171(9) -0.0047(7) -0.0087(8) -0.0048(8)
C1 0.0277(12) 0.0152(12) 0.0239(12) -0.0041(9) -0.0079(10) -0.0068(10)
C2 0.0177(10) 0.0146(11) 0.0176(11) -0.0019(8) -0.0051(9) -0.0037(9)
C3 0.0252(12) 0.0198(12) 0.0211(12) 0.0032(9) -0.0093(10) -0.0078(10)
C4 0.0220(11) 0.0261(13) 0.0139(10) -0.0001(9) -0.0058(9) -0.0074(10)
C5 0.0451(16) 0.0422(17) 0.0159(12) 0.0038(11) -0.0168(11) -0.0202(13)
C6 0.0206(11) 0.0174(11) 0.0128(10) -0.0035(8) -0.0070(9) -0.0056(9)
C7 0.0200(11) 0.0141(11) 0.0139(10) -0.0057(8) -0.0073(9) -0.0023(8)
C8 0.0203(11) 0.0167(11) 0.0176(11) -0.0074(9) -0.0063(9) -0.0041(9)
C9 0.0357(14) 0.0362(16) 0.0306(14) -0.0098(12) -0.0196(12) -0.0099(12)
C10 0.0261(12) 0.0153(11) 0.0279(12) -0.0046(9) -0.0164(10) -0.0053(9)
C11 0.0203(11) 0.0224(13) 0.0319(13) -0.0067(10) -0.0116(10) -0.0077(10)
C12 0.0209(11) 0.0169(12) 0.0241(12) -0.0040(9) -0.0087(10) -0.0058(9)
C13 0.0240(12) 0.0293(14) 0.0250(12) -0.0077(10) -0.0034(10) -0.0121(10)
C1A 0.0166(10) 0.0218(12) 0.0191(11) -0.0120(9) -0.0070(9) -0.0010(9)
C2A 0.0213(12) 0.0322(15) 0.0239(13) -0.0070(11) -0.0051(10) -0.0004(11)
C3A 0.0235(13) 0.059(2) 0.0226(13) -0.0130(13) -0.0008(11) -0.0033(13)
C4A 0.0210(12) 0.053(2) 0.0323(15) -0.0269(14) -0.0103(11) 0.0073(12)
C5A 0.0262(13) 0.0280(15) 0.0425(16) -0.0195(12) -0.0196(12) 0.0091(11)
C6A 0.0244(12) 0.0221(13) 0.0277(13) -0.0087(10) -0.0123(10) 0.0007(10)
C1B 0.0173(10) 0.0147(11) 0.0160(10) -0.0050(8) -0.0054(9) 0.0007(8)
C2B 0.0205(11) 0.0227(13) 0.0202(11) -0.0046(9) -0.0081(9) -0.0039(10)
C3B 0.0265(12) 0.0272(14) 0.0256(13) -0.0082(10) -0.0142(11) -0.0010(10)
C4B 0.0289(13) 0.0255(13) 0.0199(12) -0.0076(10) -0.0125(10) 0.0050(10)
C5B 0.0239(12) 0.0190(12) 0.0175(11) -0.0019(9) -0.0033(9) 0.0000(10)
C6B 0.0203(11) 0.0149(11) 0.0193(11) -0.0037(9) -0.0063(9) -0.0011(9)
C1C 0.0243(11) 0.0136(11) 0.0231(12) -0.0028(9) -0.0126(10) -0.0034(9)
C2C 0.0269(12) 0.0196(12) 0.0260(12) -0.0040(10) -0.0084(10) -0.0074(10)
C3C 0.0315(14) 0.0290(15) 0.0339(15) -0.0047(12) -0.0045(12) -0.0110(12)
C4C 0.0247(13) 0.0287(15) 0.058(2) -0.0036(14) -0.0131(13) -0.0124(12)
C5C 0.0386(16) 0.0254(15) 0.059(2) -0.0029(13) -0.0330(15) -0.0114(12)
C6C 0.0351(14) 0.0210(13) 0.0354(14) -0.0059(11) -0.0209(12) -0.0053(11)
C1D 0.0199(11) 0.0206(12) 0.0193(11) -0.0064(9) -0.0042(9) -0.0080(9)
C2D 0.0272(12) 0.0243(13) 0.0264(13) -0.0061(10) -0.0126(10) -0.0059(10)
C3D 0.0280(13) 0.0267(14) 0.0412(16) -0.0064(12) -0.0193(12) -0.0020(11)
C4D 0.0220(12) 0.0217(14) 0.0494(17) -0.0124(12) -0.0085(12) -0.0042(10)
C5D 0.0277(13) 0.0272(15) 0.0329(14) -0.0159(11) -0.0026(11) -0.0081(11)
C6D 0.0247(12) 0.0276(14) 0.0226(12) -0.0097(10) -0.0051(10) -0.0096(10)

loop_
_atom_type_symbol
_atom_type_description
_atom_type_scat_dispersion_real
_atom_type_scat_dispersion_imag
_atom_type_scat_source
C C 0.0033 0.0016 'International Tables Vol C Tables 4.2.6.8 and 6.1.1.4'
H H 0.0000 0.0000 'International Tables Vol C Tables 4.2.6.8 and 6.1.1.4'
N N 0.0061 0.0033 'International Tables Vol C Tables 4.2.6.8 and 6.1.1.4'
O O 0.0106 0.0060 'International Tables Vol C Tables 4.2.6.8 and 6.1.1.4'
P P 0.1023 0.0942 'International Tables Vol C Tables 4.2.6.8 and 6.1.1.4'
Cu Cu 0.3201 1.2651 'International Tables Vol C Tables 4.2.6.8 and 6.1.1.4'

loop_
_geom_angle_atom_site_label_1
_geom_angle_atom_site_label_2
_geom_angle_atom_site_label_3
_geom_angle
_geom_angle_site_symmetry_1
_geom_angle_site_symmetry_3
_geom_angle_publ_flag
O1 Cu O1 76.49(7) 2_666 . ?
O1 Cu N1 158.33(7) 2_666 . ?
O1 Cu N1 88.10(7) . . ?
O1 Cu N3 92.41(7) 2_666 2_666 ?
O1 Cu N3 167.39(7) . 2_666 ?
N1 Cu N3 100.87(8) . 2_666 ?
O1 Cu O2 97.94(6) 2_666 . ?
O1 Cu O2 97.88(6) . . ?
N1 Cu O2 99.22(7) . . ?
N3 Cu O2 89.47(7) 2_666 . ?
O2 P1 O3 116.65(10) . . ?
O2 P1 C1B 112.88(10) . . ?
O3 P1 C1B 104.54(10) . . ?
O2 P1 C1A 108.89(10) . . ?
O3 P1 C1A 106.36(10) . . ?
C1B P1 C1A 106.91(10) . . ?
O4 P2 O5 116.46(11) . . ?
O4 P2 C1D 109.65(11) . . ?
O5 P2 C1D 108.50(10) . . ?
O4 P2 C1C 108.34(11) . . ?
O5 P2 C1C 108.72(10) . . ?
C1D P2 C1C 104.51(11) . . ?
C7 O1 Cu 126.62(14) . 2_666 ?
C7 O1 Cu 126.40(13) . . ?
Cu O1 Cu 103.51(7) 2_666 . ?
P1 O2 Cu 131.19(9) . . ?
P1 O3 H3 109.5 . . ?
C2 N1 N2 106.00(18) . . ?
C2 N1 Cu 134.32(15) . . ?
N2 N1 Cu 119.12(15) . . ?
C4 N2 N1 111.12(19) . . ?
C4 N2 C6 128.52(19) . . ?
N1 N2 C6 119.80(18) . . ?
C12 N3 N4 105.87(18) . . ?
C12 N3 Cu 132.51(16) . 2_666 ?
N4 N3 Cu 121.37(14) . 2_666 ?
C10 N4 N3 111.01(19) . . ?
C10 N4 C8 128.82(19) . . ?
N3 N4 C8 120.14(18) . . ?
C2 C1 H1A 109.5 . . ?
C2 C1 H1B 109.5 . . ?
H1A C1 H1B 109.5 . . ?
C2 C1 H1C 109.5 . . ?
H1A C1 H1C 109.5 . . ?
H1B C1 H1C 109.5 . . ?
N1 C2 C3 109.7(2) . . ?
N1 C2 C1 121.7(2) . . ?
C3 C2 C1 128.6(2) . . ?
C4 C3 C2 106.4(2) . . ?
C4 C3 H3A 126.8 . . ?
C2 C3 H3A 126.8 . . ?
N2 C4 C3 106.8(2) . . ?
N2 C4 C5 122.6(2) . . ?
C3 C4 C5 130.6(2) . . ?
C4 C5 H5A 109.5 . . ?
C4 C5 H5B 109.5 . . ?
H5A C5 H5B 109.5 . . ?
C4 C5 H5C 109.5 . . ?
H5A C5 H5C 109.5 . . ?
H5B C5 H5C 109.5 . . ?
N2 C6 C7 110.56(17) . . ?
N2 C6 H6A 109.5 . . ?
C7 C6 H6A 109.5 . . ?
N2 C6 H6B 109.5 . . ?
C7 C6 H6B 109.5 . . ?
H6A C6 H6B 108.1 . . ?
O1 C7 C6 109.54(17) . . ?
O1 C7 C8 110.22(18) . . ?
C6 C7 C8 109.26(17) . . ?
O1 C7 H7A 109.3 . . ?
C6 C7 H7A 109.3 . . ?
C8 C7 H7A 109.3 . . ?
N4 C8 C7 111.84(17) . . ?
N4 C8 H8A 109.2 . . ?
C7 C8 H8A 109.2 . . ?
N4 C8 H8B 109.2 . . ?
C7 C8 H8B 109.2 . . ?
H8A C8 H8B 107.9 . . ?
C10 C9 H9A 109.5 . . ?
C10 C9 H9B 109.5 . . ?
H9A C9 H9B 109.5 . . ?
C10 C9 H9C 109.5 . . ?
H9A C9 H9C 109.5 . . ?
H9B C9 H9C 109.5 . . ?
N4 C10 C11 106.8(2) . . ?
N4 C10 C9 123.0(2) . . ?
C11 C10 C9 130.2(2) . . ?
C10 C11 C12 106.3(2) . . ?
C10 C11 H11A 126.8 . . ?
C12 C11 H11A 126.8 . . ?
N3 C12 C11 110.0(2) . . ?
N3 C12 C13 121.9(2) . . ?
C11 C12 C13 128.1(2) . . ?
C12 C13 H13A 109.5 . . ?
C12 C13 H13B 109.5 . . ?
H13A C13 H13B 109.5 . . ?
C12 C13 H13C 109.5 . . ?
H13A C13 H13C 109.5 . . ?
H13B C13 H13C 109.5 . . ?
C2A C1A C6A 119.5(2) . . ?
C2A C1A P1 119.51(19) . . ?
C6A C1A P1 120.82(18) . . ?
C1A C2A C3A 120.2(3) . . ?
C1A C2A H2AA 119.9 . . ?
C3A C2A H2AA 119.9 . . ?
C4A C3A C2A 119.6(3) . . ?
C4A C3A H3AA 120.2 . . ?
C2A C3A H3AA 120.2 . . ?
C3A C4A C5A 121.0(2) . . ?
C3A C4A H4AA 119.5 . . ?
C5A C4A H4AA 119.5 . . ?
C4A C5A C6A 119.4(3) . . ?
C4A C5A H5AA 120.3 . . ?
C6A C5A H5AA 120.3 . . ?
C1A C6A C5A 120.1(2) . . ?
C1A C6A H6AA 119.9 . . ?
C5A C6A H6AA 119.9 . . ?
C6B C1B C2B 119.8(2) . . ?
C6B C1B P1 122.15(18) . . ?
C2B C1B P1 118.01(18) . . ?
C3B C2B C1B 120.1(2) . . ?
C3B C2B H2BA 120.0 . . ?
C1B C2B H2BA 120.0 . . ?
C4B C3B C2B 119.8(2) . . ?
C4B C3B H3BA 120.1 . . ?
C2B C3B H3BA 120.1 . . ?
C3B C4B C5B 120.1(2) . . ?
C3B C4B H4BA 119.9 . . ?
C5B C4B H4BA 119.9 . . ?
C4B C5B C6B 120.2(2) . . ?
C4B C5B H5BA 119.9 . . ?
C6B C5B H5BA 119.9 . . ?
C1B C6B C5B 119.9(2) . . ?
C1B C6B H6BA 120.0 . . ?
C5B C6B H6BA 120.0 . . ?
C2C C1C C6C 118.7(2) . . ?
C2C C1C P2 121.92(18) . . ?
C6C C1C P2 119.39(19) . . ?
C1C C2C C3C 120.7(2) . . ?
C1C C2C H2CA 119.6 . . ?
C3C C2C H2CA 119.6 . . ?
C4C C3C C2C 119.6(3) . . ?
C4C C3C H3CA 120.2 . . ?
C2C C3C H3CA 120.2 . . ?
C3C C4C C5C 120.2(3) . . ?
C3C C4C H4CA 119.9 . . ?
C5C C4C H4CA 119.9 . . ?
C6C C5C C4C 120.3(3) . . ?
C6C C5C H5CA 119.8 . . ?
C4C C5C H5CA 119.8 . . ?
C5C C6C C1C 120.4(3) . . ?
C5C C6C H6CA 119.8 . . ?
C1C C6C H6CA 119.8 . . ?
C2D C1D C6D 118.9(2) . . ?
C2D C1D P2 120.25(18) . . ?
C6D C1D P2 120.87(19) . . ?
C3D C2D C1D 120.7(2) . . ?
C3D C2D H2DA 119.7 . . ?
C1D C2D H2DA 119.7 . . ?
C4D C3D C2D 119.9(3) . . ?
C4D C3D H3DA 120.0 . . ?
C2D C3D H3DA 120.0 . . ?
C3D C4D C5D 120.0(2) . . ?
C3D C4D H4DA 120.0 . . ?
C5D C4D H4DA 120.0 . . ?
C6D C5D C4D 120.1(2) . . ?
C6D C5D H5DA 120.0 . . ?
C4D C5D H5DA 120.0 . . ?
C5D C6D C1D 120.5(2) . . ?
C5D C6D H6DA 119.8 . . ?
C1D C6D H6DA 119.8 . . ?

loop_
_geom_bond_atom_site_label_1
_geom_bond_atom_site_label_2
_geom_bond_distance
_geom_bond_site_symmetry_2
_geom_bond_publ_flag
Cu O1 1.9375(15) 2_666 ?
Cu O1 1.9658(16) . ?
Cu N1 1.9911(19) . ?
Cu N3 2.0016(19) 2_666 ?
Cu O2 2.2921(16) . ?
P1 O2 1.4979(17) . ?
P1 O3 1.5615(17) . ?
P1 C1B 1.818(2) . ?
P1 C1A 1.823(2) . ?
P2 O4 1.5098(19) . ?
P2 O5 1.5267(17) . ?
P2 C1D 1.818(3) . ?
P2 C1C 1.826(3) . ?
O1 C7 1.426(2) . ?
O1 Cu 1.9375(15) 2_666 ?
O3 H3 0.8400 . ?
N1 C2 1.352(3) . ?
N1 N2 1.383(2) . ?
N2 C4 1.356(3) . ?
N2 C6 1.474(3) . ?
N3 C12 1.353(3) . ?
N3 N4 1.381(3) . ?
N3 Cu 2.0016(19) 2_666 ?
N4 C10 1.363(3) . ?
N4 C8 1.463(3) . ?
C1 C2 1.505(3) . ?
C1 H1A 0.9800 . ?
C1 H1B 0.9800 . ?
C1 H1C 0.9800 . ?
C2 C3 1.408(3) . ?
C3 C4 1.394(4) . ?
C3 H3A 0.9500 . ?
C4 C5 1.507(3) . ?
C5 H5A 0.9800 . ?
C5 H5B 0.9800 . ?
C5 H5C 0.9800 . ?
C6 C7 1.539(3) . ?
C6 H6A 0.9900 . ?
C6 H6B 0.9900 . ?
C7 C8 1.542(3) . ?
C7 H7A 1.0000 . ?
C8 H8A 0.9900 . ?
C8 H8B 0.9900 . ?
C9 C10 1.508(3) . ?
C9 H9A 0.9800 . ?
C9 H9B 0.9800 . ?
C9 H9C 0.9800 . ?
C10 C11 1.391(3) . ?
C11 C12 1.407(3) . ?
C11 H11A 0.9500 . ?
C12 C13 1.504(3) . ?
C13 H13A 0.9800 . ?
C13 H13B 0.9800 . ?
C13 H13C 0.9800 . ?
C1A C2A 1.393(4) . ?
C1A C6A 1.401(3) . ?
C2A C3A 1.412(4) . ?
C2A H2AA 0.9500 . ?
C3A C4A 1.381(5) . ?
C3A H3AA 0.9500 . ?
C4A C5A 1.388(4) . ?
C4A H4AA 0.9500 . ?
C5A C6A 1.411(3) . ?
C5A H5AA 0.9500 . ?
C6A H6AA 0.9500 . ?
C1B C6B 1.398(3) . ?
C1B C2B 1.409(3) . ?
C2B C3B 1.406(3) . ?
C2B H2BA 0.9500 . ?
C3B C4B 1.398(4) . ?
C3B H3BA 0.9500 . ?
C4B C5B 1.401(4) . ?
C4B H4BA 0.9500 . ?
C5B C6B 1.404(3) . ?
C5B H5BA 0.9500 . ?
C6B H6BA 0.9500 . ?
C1C C2C 1.403(3) . ?
C1C C6C 1.409(3) . ?
C2C C3C 1.407(4) . ?
C2C H2CA 0.9500 . ?
C3C C4C 1.389(4) . ?
C3C H3CA 0.9500 . ?
C4C C5C 1.396(5) . ?
C4C H4CA 0.9500 . ?
C5C C6C 1.391(4) . ?
C5C H5CA 0.9500 . ?
C6C H6CA 0.9500 . ?
C1D C2D 1.402(3) . ?
C1D C6D 1.408(3) . ?
C2D C3D 1.399(4) . ?
C2D H2DA 0.9500 . ?
C3D C4D 1.397(4) . ?
C3D H3DA 0.9500 . ?
C4D C5D 1.399(4) . ?
C4D H4DA 0.9500 . ?
C5D C6D 1.396(4) . ?
C5D H5DA 0.9500 . ?
C6D H6DA 0.9500 . ?

loop_
_geom_hbond_atom_site_label_D
_geom_hbond_atom_site_label_H
_geom_hbond_atom_site_label_A
_geom_hbond_distance_DH
_geom_hbond_distance_HA
_geom_hbond_distance_DA
_geom_hbond_angle_DHA
_geom_hbond_site_symmetry_A
O3 H3 O5 0.84 1.63 2.466(2) 173.7 .

loop_
_geom_torsion_atom_site_label_1
_geom_torsion_atom_site_label_2
_geom_torsion_atom_site_label_3
_geom_torsion_atom_site_label_4
_geom_torsion
_geom_torsion_site_symmetry_1
_geom_torsion_site_symmetry_2
_geom_torsion_site_symmetry_3
_geom_torsion_site_symmetry_4
_geom_torsion_publ_flag
O1 Cu O1 C7 -159.9(2) 2_666 . . . ?
N1 Cu O1 C7 35.46(17) . . . . ?
N3 Cu O1 C7 171.2(3) 2_666 . . . ?
O2 Cu O1 C7 -63.59(17) . . . . ?
O1 Cu O1 Cu 0.0 2_666 . . 2_666 ?
N1 Cu O1 Cu -164.62(8) . . . 2_666 ?
N3 Cu O1 Cu -28.9(4) 2_666 . . 2_666 ?
O2 Cu O1 Cu 96.33(7) . . . 2_666 ?
O3 P1 O2 Cu 71.57(14) . . . . ?
C1B P1 O2 Cu -49.54(15) . . . . ?
C1A P1 O2 Cu -168.11(11) . . . . ?
O1 Cu O2 P1 5.09(13) 2_666 . . . ?
O1 Cu O2 P1 -72.28(13) . . . . ?
N1 Cu O2 P1 -161.63(12) . . . . ?
N3 Cu O2 P1 97.45(13) 2_666 . . . ?
O1 Cu N1 C2 85.7(3) 2_666 . . . ?
O1 Cu N1 C2 129.9(2) . . . . ?
N3 Cu N1 C2 -41.2(2) 2_666 . . . ?
O2 Cu N1 C2 -132.4(2) . . . . ?
O1 Cu N1 N2 -84.4(2) 2_666 . . . ?
O1 Cu N1 N2 -40.16(16) . . . . ?
N3 Cu N1 N2 148.76(15) 2_666 . . . ?
O2 Cu N1 N2 57.52(16) . . . . ?
C2 N1 N2 C4 0.5(2) . . . . ?
Cu N1 N2 C4 173.09(15) . . . . ?
C2 N1 N2 C6 -171.73(18) . . . . ?
Cu N1 N2 C6 0.9(3) . . . . ?
C12 N3 N4 C10 -1.2(3) . . . . ?
Cu N3 N4 C10 -176.05(15) 2_666 . . . ?
C12 N3 N4 C8 -179.5(2) . . . . ?
Cu N3 N4 C8 5.6(3) 2_666 . . . ?
N2 N1 C2 C3 -1.0(2) . . . . ?
Cu N1 C2 C3 -172.00(17) . . . . ?
N2 N1 C2 C1 176.7(2) . . . . ?
Cu N1 C2 C1 5.7(3) . . . . ?
N1 C2 C3 C4 1.2(3) . . . . ?
C1 C2 C3 C4 -176.3(2) . . . . ?
N1 N2 C4 C3 0.3(3) . . . . ?
C6 N2 C4 C3 171.6(2) . . . . ?
N1 N2 C4 C5 -179.1(2) . . . . ?
C6 N2 C4 C5 -7.8(4) . . . . ?
C2 C3 C4 N2 -0.9(3) . . . . ?
C2 C3 C4 C5 178.5(3) . . . . ?
C4 N2 C6 C7 -110.5(2) . . . . ?
N1 N2 C6 C7 60.2(2) . . . . ?
Cu O1 C7 C6 -146.76(15) 2_666 . . . ?
Cu O1 C7 C6 8.7(2) . . . . ?
Cu O1 C7 C8 -26.5(2) 2_666 . . . ?
Cu O1 C7 C8 128.90(16) . . . . ?
N2 C6 C7 O1 -63.0(2) . . . . ?
N2 C6 C7 C8 176.21(17) . . . . ?
C10 N4 C8 C7 123.9(2) . . . . ?
N3 N4 C8 C7 -58.1(3) . . . . ?
O1 C7 C8 N4 67.5(2) . . . . ?
C6 C7 C8 N4 -172.13(18) . . . . ?
N3 N4 C10 C11 1.0(3) . . . . ?
C8 N4 C10 C11 179.1(2) . . . . ?
N3 N4 C10 C9 -178.7(2) . . . . ?
C8 N4 C10 C9 -0.6(4) . . . . ?
N4 C10 C11 C12 -0.4(3) . . . . ?
C9 C10 C11 C12 179.3(3) . . . . ?
N4 N3 C12 C11 0.9(3) . . . . ?
Cu N3 C12 C11 174.99(17) 2_666 . . . ?
N4 N3 C12 C13 -178.9(2) . . . . ?
Cu N3 C12 C13 -4.8(4) 2_666 . . . ?
C10 C11 C12 N3 -0.4(3) . . . . ?
C10 C11 C12 C13 179.4(2) . . . . ?
O2 P1 C1A C2A -10.0(2) . . . . ?
O3 P1 C1A C2A 116.5(2) . . . . ?
C1B P1 C1A C2A -132.2(2) . . . . ?
O2 P1 C1A C6A 174.26(18) . . . . ?
O3 P1 C1A C6A -59.3(2) . . . . ?
C1B P1 C1A C6A 52.0(2) . . . . ?
C6A C1A C2A C3A 2.3(4) . . . . ?
P1 C1A C2A C3A -173.5(2) . . . . ?
C1A C2A C3A C4A -0.5(4) . . . . ?
C2A C3A C4A C5A -1.4(4) . . . . ?
C3A C4A C5A C6A 1.4(4) . . . . ?
C2A C1A C6A C5A -2.2(4) . . . . ?
P1 C1A C6A C5A 173.51(19) . . . . ?
C4A C5A C6A C1A 0.4(4) . . . . ?
O2 P1 C1B C6B 127.51(18) . . . . ?
O3 P1 C1B C6B -0.2(2) . . . . ?
C1A P1 C1B C6B -112.78(19) . . . . ?
O2 P1 C1B C2B -51.7(2) . . . . ?
O3 P1 C1B C2B -179.47(17) . . . . ?
C1A P1 C1B C2B 68.0(2) . . . . ?
C6B C1B C2B C3B -0.6(3) . . . . ?
P1 C1B C2B C3B 178.69(18) . . . . ?
C1B C2B C3B C4B 1.6(4) . . . . ?
C2B C3B C4B C5B -1.8(4) . . . . ?
C3B C4B C5B C6B 1.1(4) . . . . ?
C2B C1B C6B C5B -0.2(3) . . . . ?
P1 C1B C6B C5B -179.37(17) . . . . ?
C4B C5B C6B C1B -0.1(3) . . . . ?
O4 P2 C1C C2C -147.7(2) . . . . ?
O5 P2 C1C C2C -20.2(2) . . . . ?
C1D P2 C1C C2C 95.5(2) . . . . ?
O4 P2 C1C C6C 33.8(2) . . . . ?
O5 P2 C1C C6C 161.23(19) . . . . ?
C1D P2 C1C C6C -83.1(2) . . . . ?
C6C C1C C2C C3C -0.7(4) . . . . ?
P2 C1C C2C C3C -179.3(2) . . . . ?
C1C C2C C3C C4C 0.6(4) . . . . ?
C2C C3C C4C C5C 0.0(4) . . . . ?
C3C C4C C5C C6C -0.6(4) . . . . ?
C4C C5C C6C C1C 0.5(4) . . . . ?
C2C C1C C6C C5C 0.2(4) . . . . ?
P2 C1C C6C C5C 178.8(2) . . . . ?
O4 P2 C1D C2D 152.8(2) . . . . ?
O5 P2 C1D C2D 24.6(2) . . . . ?
C1C P2 C1D C2D -91.2(2) . . . . ?
O4 P2 C1D C6D -28.2(2) . . . . ?
O5 P2 C1D C6D -156.4(2) . . . . ?
C1C P2 C1D C6D 87.8(2) . . . . ?
C6D C1D C2D C3D 0.2(4) . . . . ?
P2 C1D C2D C3D 179.3(2) . . . . ?
C1D C2D C3D C4D -0.2(4) . . . . ?
C2D C3D C4D C5D 0.1(4) . . . . ?
C3D C4D C5D C6D -0.1(4) . . . . ?
C4D C5D C6D C1D 0.1(4) . . . . ?
C2D C1D C6D C5D -0.2(4) . . . . ?
P2 C1D C6D C5D -179.2(2) . . . . ?
